data_4028214
loop_
_publ_author_name
'Ken S. Feldman'
'Brandon R. Selfridge'

_publ_section_title
;
 Synthesis Studies on the Lomaiviticin A Aglycone Core: Development of a
 Divergent, Two-Directional Strategy
;
_journal_name_full 'Journal of Organic Chemistry'
_journal_page_first 4499
_journal_page_last 4511
_journal_paper_doi 10.1021/jo4005074
_journal_volume 78
_journal_year 2013
_chemical_formula_moiety 'C23 H27 N O4'
_chemical_formula_sum 'C23 H27 N O4'
_chemical_formula_weight 381.46
_chemical_name_systematic
; 
 ? 
;
_space_group_IT_number 14
_symmetry_cell_setting monoclinic
_symmetry_space_group_name_Hall '-P 2yn'
_symmetry_space_group_name_H-M 'P 1 21/n 1'
_atom_sites_solution_hydrogens geom
_atom_sites_solution_primary direct
_atom_sites_solution_secondary difmap
_audit_creation_method SHELXL-97
_cell_angle_alpha 90.00
_cell_angle_beta 94.050(16)
_cell_angle_gamma 90.00
_cell_formula_units_Z 4
_cell_length_a 13.130(5)
_cell_length_b 8.462(2)
_cell_length_c 18.001(4)
_cell_measurement_reflns_used 2438
_cell_measurement_temperature 298(2)
_cell_measurement_theta_max 25.635
_cell_measurement_theta_min 2.266
_cell_volume 1995.0(10)
_computing_cell_refinement 'Bruker SMART'
_computing_data_collection 'Bruker SMART'
_computing_data_reduction 'Bruker SAINT'
_computing_molecular_graphics 'Bruker SHELXTL'
_computing_publication_material 'Bruker SHELXTL'
_computing_structure_refinement 'SHELXL-97 (Sheldrick, 1997)'
_computing_structure_solution 'SHELXS-97 (Sheldrick, 1990)'
_diffrn_ambient_temperature 298(2)
_diffrn_measured_fraction_theta_full 0.990
_diffrn_measured_fraction_theta_max 0.990
_diffrn_measurement_device_type 'CCD area detector'
_diffrn_measurement_method 'phi and omega scans'
_diffrn_radiation_monochromator graphite
_diffrn_radiation_source 'fine-focus sealed tube'
_diffrn_radiation_type MoK\a
_diffrn_radiation_wavelength 0.71073
_diffrn_reflns_av_R_equivalents 0.0300
_diffrn_reflns_av_sigmaI/netI 0.0340
_diffrn_reflns_limit_h_max 17
_diffrn_reflns_limit_h_min -17
_diffrn_reflns_limit_k_max 10
_diffrn_reflns_limit_k_min -11
_diffrn_reflns_limit_l_max 20
_diffrn_reflns_limit_l_min -24
_diffrn_reflns_number 16187
_diffrn_reflns_theta_full 28.39
_diffrn_reflns_theta_max 28.39
_diffrn_reflns_theta_min 1.86
_exptl_absorpt_coefficient_mu 0.086
_exptl_absorpt_correction_T_max 0.9940
_exptl_absorpt_correction_T_min 0.9829
_exptl_absorpt_correction_type multi-scan
_exptl_absorpt_process_details SADABS
_exptl_crystal_colour colorless
_exptl_crystal_density_diffrn 1.270
_exptl_crystal_description plate
_exptl_crystal_F_000 816
_exptl_crystal_size_max 0.20
_exptl_crystal_size_mid 0.12
_exptl_crystal_size_min 0.07
_refine_diff_density_max 0.290
_refine_diff_density_min -0.225
_refine_diff_density_rms 0.045
_refine_ls_extinction_method none
_refine_ls_goodness_of_fit_ref 1.012
_refine_ls_hydrogen_treatment noref
_refine_ls_matrix_type full
_refine_ls_number_parameters 257
_refine_ls_number_reflns 4966
_refine_ls_number_restraints 0
_refine_ls_restrained_S_all 1.012
_refine_ls_R_factor_all 0.0801
_refine_ls_R_factor_gt 0.0588
_refine_ls_shift/su_max 0.000
_refine_ls_shift/su_mean 0.000
_refine_ls_structure_factor_coef Fsqd
_refine_ls_weighting_details 'calc w=1/[\s^2^(Fo^2^)+(0.0843P)^2^+0.3757P] where P=(Fo^2^+2Fc^2^)/3'
_refine_ls_weighting_scheme calc
_refine_ls_wR_factor_gt 0.1507
_refine_ls_wR_factor_ref 0.1656
_reflns_number_gt 3599
_reflns_number_total 4966
_reflns_threshold_expression >2sigma(I)
_cod_data_source_file jo4005074_si_004.cif
_cod_data_source_block brs10s
_cod_database_code 4028214

loop_
_symmetry_equiv_pos_as_xyz
'x, y, z'
'-x+1/2, y+1/2, -z+1/2'
'-x, -y, -z'
'x-1/2, -y-1/2, z-1/2'

loop_
_atom_site_label
_atom_site_type_symbol
_atom_site_fract_x
_atom_site_fract_y
_atom_site_fract_z
_atom_site_U_iso_or_equiv
_atom_site_adp_type
_atom_site_occupancy
_atom_site_symmetry_multiplicity
_atom_site_calc_flag
_atom_site_refinement_flags
O2 O 0.02673(8) 0.31608(14) 0.17613(6) 0.0454(3) Uani 1 1 d .
N1 N 0.39341(9) 0.33436(16) 0.14023(7) 0.0420(3) Uani 1 1 d .
O4 O 0.41416(9) 0.25726(15) 0.21144(6) 0.0509(3) Uani 1 1 d .
H4 H 0.4182 0.3239 0.2446 0.076 Uiso 1 1 calc R
C10 C 0.20909(11) 0.34049(19) 0.15455(9) 0.0403(4) Uani 1 1 d .
H10 H 0.2291 0.3192 0.2071 0.048 Uiso 1 1 calc R
O3 O 0.06208(10) -0.00099(16) 0.18452(8) 0.0632(4) Uani 1 1 d .
C5 C -0.06552(11) 0.3074(2) 0.28510(9) 0.0433(4) Uani 1 1 d .
C9 C 0.10643(11) 0.2529(2) 0.13592(9) 0.0398(4) Uani 1 1 d .
C18 C 0.48044(11) 0.31806(19) 0.09737(9) 0.0416(4) Uani 1 1 d .
C8 C 0.03872(12) 0.3170(2) 0.25573(9) 0.0499(4) Uani 1 1 d .
H8A H 0.0728 0.4133 0.2731 0.060 Uiso 1 1 calc R
H8B H 0.0799 0.2276 0.2734 0.060 Uiso 1 1 calc R
C11 C 0.29430(11) 0.2736(2) 0.10912(9) 0.0410(4) Uani 1 1 d .
H11 H 0.2832 0.3131 0.0580 0.049 Uiso 1 1 calc R
O1 O -0.34611(10) 0.2744(2) 0.37756(8) 0.0689(4) Uani 1 1 d .
C12 C 0.29328(12) 0.0969(2) 0.10609(10) 0.0504(4) Uani 1 1 d .
H12 H 0.3496 0.0459 0.0886 0.060 Uiso 1 1 calc R
C14 C 0.12362(12) 0.0778(2) 0.15282(9) 0.0456(4) Uani 1 1 d .
C2 C -0.25524(12) 0.2796(2) 0.34435(9) 0.0465(4) Uani 1 1 d .
C23 C 0.57675(13) 0.3337(3) 0.13347(11) 0.0576(5) Uani 1 1 d .
H23 H 0.5833 0.3494 0.1847 0.069 Uiso 1 1 calc R
C19 C 0.47330(13) 0.2973(3) 0.02095(11) 0.0582(5) Uani 1 1 d .
H19 H 0.4096 0.2872 -0.0047 0.070 Uiso 1 1 calc R
C16 C -0.03962(14) 0.1984(3) 0.03730(12) 0.0684(6) Uani 1 1 d .
H16A H -0.0396 0.0900 0.0530 0.103 Uiso 1 1 calc R
H16B H -0.0577 0.2041 -0.0152 0.103 Uiso 1 1 calc R
H16C H -0.0884 0.2568 0.0636 0.103 Uiso 1 1 calc R
C13 C 0.21683(13) 0.0087(2) 0.12684(10) 0.0533(4) Uani 1 1 d .
H13 H 0.2227 -0.1008 0.1248 0.064 Uiso 1 1 calc R
C17 C 0.20012(13) 0.5195(2) 0.14636(11) 0.0566(5) Uani 1 1 d .
H17A H 0.2650 0.5674 0.1600 0.085 Uiso 1 1 calc R
H17B H 0.1502 0.5583 0.1783 0.085 Uiso 1 1 calc R
H17C H 0.1795 0.5454 0.0956 0.085 Uiso 1 1 calc R
C7 C -0.22889(13) 0.1789(2) 0.28906(10) 0.0537(5) Uani 1 1 d .
H7 H -0.2744 0.1012 0.2712 0.064 Uiso 1 1 calc R
C6 C -0.13442(13) 0.1932(2) 0.26003(10) 0.0534(5) Uani 1 1 d .
H6 H -0.1171 0.1241 0.2228 0.064 Uiso 1 1 calc R
C4 C -0.09475(13) 0.4109(2) 0.33913(10) 0.0510(4) Uani 1 1 d .
H4A H -0.0504 0.4910 0.3559 0.061 Uiso 1 1 calc R
C15 C 0.06630(12) 0.2687(2) 0.05396(9) 0.0501(4) Uani 1 1 d .
H15A H 0.0644 0.3798 0.0406 0.060 Uiso 1 1 calc R
H15B H 0.1136 0.2166 0.0229 0.060 Uiso 1 1 calc R
C3 C -0.18877(13) 0.3975(2) 0.36873(10) 0.0549(5) Uani 1 1 d .
H3 H -0.2071 0.4681 0.4051 0.066 Uiso 1 1 calc R
C22 C 0.66283(14) 0.3261(3) 0.09410(13) 0.0690(6) Uani 1 1 d .
H22 H 0.7269 0.3363 0.1192 0.083 Uiso 1 1 calc R
C1 C -0.41395(14) 0.1494(3) 0.35692(12) 0.0703(6) Uani 1 1 d .
H1A H -0.4318 0.1541 0.3043 0.105 Uiso 1 1 calc R
H1B H -0.4746 0.1592 0.3834 0.105 Uiso 1 1 calc R
H1C H -0.3815 0.0501 0.3690 0.105 Uiso 1 1 calc R
C21 C 0.65558(15) 0.3039(3) 0.01884(13) 0.0679(6) Uani 1 1 d .
H21 H 0.7141 0.2973 -0.0072 0.081 Uiso 1 1 calc R
C20 C 0.56155(16) 0.2917(3) -0.01749(12) 0.0686(6) Uani 1 1 d .
H20 H 0.5561 0.2792 -0.0690 0.082 Uiso 1 1 calc R

loop_
_atom_site_aniso_label
_atom_site_aniso_U_11
_atom_site_aniso_U_22
_atom_site_aniso_U_33
_atom_site_aniso_U_23
_atom_site_aniso_U_13
_atom_site_aniso_U_12
O2 0.0337(5) 0.0623(8) 0.0412(6) 0.0049(5) 0.0081(4) 0.0053(5)
N1 0.0358(6) 0.0491(8) 0.0413(7) 0.0008(6) 0.0049(5) 0.0014(5)
O4 0.0500(6) 0.0590(8) 0.0437(7) 0.0012(6) 0.0028(5) 0.0024(6)
C10 0.0340(7) 0.0434(9) 0.0442(9) 0.0003(7) 0.0076(6) 0.0031(6)
O3 0.0545(7) 0.0567(8) 0.0789(9) 0.0160(7) 0.0089(6) -0.0077(6)
C5 0.0381(8) 0.0544(10) 0.0375(8) 0.0042(7) 0.0046(6) -0.0016(7)
C9 0.0328(7) 0.0470(9) 0.0401(8) 0.0037(7) 0.0066(6) 0.0029(6)
C18 0.0361(7) 0.0399(9) 0.0494(9) -0.0002(7) 0.0078(6) 0.0005(6)
C8 0.0379(8) 0.0705(12) 0.0417(9) -0.0015(8) 0.0049(7) -0.0047(8)
C11 0.0319(7) 0.0481(9) 0.0432(8) -0.0017(7) 0.0054(6) 0.0025(6)
O1 0.0532(7) 0.0864(11) 0.0705(9) -0.0168(8) 0.0286(6) -0.0150(7)
C12 0.0398(8) 0.0502(10) 0.0610(11) -0.0105(8) 0.0023(7) 0.0078(7)
C14 0.0403(8) 0.0482(10) 0.0476(9) 0.0017(7) -0.0022(7) -0.0043(7)
C2 0.0418(8) 0.0576(10) 0.0412(8) 0.0021(8) 0.0108(6) -0.0026(7)
C23 0.0414(9) 0.0750(14) 0.0566(11) -0.0023(9) 0.0052(8) -0.0095(8)
C19 0.0419(9) 0.0827(14) 0.0506(10) -0.0074(10) 0.0083(7) 0.0017(9)
C16 0.0470(10) 0.1013(17) 0.0555(11) -0.0054(11) -0.0053(8) 0.0005(10)
C13 0.0463(9) 0.0414(10) 0.0716(12) -0.0058(9) -0.0004(8) 0.0032(7)
C17 0.0447(9) 0.0459(10) 0.0814(13) -0.0001(9) 0.0201(8) 0.0027(7)
C7 0.0446(9) 0.0632(12) 0.0542(10) -0.0099(9) 0.0098(7) -0.0131(8)
C6 0.0487(9) 0.0625(12) 0.0503(10) -0.0129(8) 0.0135(8) -0.0060(8)
C4 0.0458(8) 0.0556(11) 0.0518(10) -0.0051(8) 0.0057(7) -0.0079(8)
C15 0.0427(8) 0.0661(12) 0.0416(9) 0.0036(8) 0.0035(7) 0.0055(8)
C3 0.0541(10) 0.0621(12) 0.0499(10) -0.0114(9) 0.0137(8) -0.0031(9)
C22 0.0368(9) 0.0889(16) 0.0818(15) 0.0043(12) 0.0080(9) -0.0081(9)
C1 0.0463(10) 0.0994(17) 0.0668(13) -0.0072(12) 0.0152(9) -0.0191(10)
C21 0.0478(10) 0.0798(15) 0.0793(15) 0.0002(12) 0.0281(10) 0.0002(9)
C20 0.0602(11) 0.0937(16) 0.0542(11) -0.0077(11) 0.0199(9) 0.0007(11)

loop_
_atom_type_symbol
_atom_type_description
_atom_type_scat_dispersion_real
_atom_type_scat_dispersion_imag
_atom_type_scat_source
C C 0.0033 0.0016 'International Tables Vol C Tables 4.2.6.8 and 6.1.1.4'
H H 0.0000 0.0000 'International Tables Vol C Tables 4.2.6.8 and 6.1.1.4'
N N 0.0061 0.0033 'International Tables Vol C Tables 4.2.6.8 and 6.1.1.4'
O O 0.0106 0.0060 'International Tables Vol C Tables 4.2.6.8 and 6.1.1.4'

loop_
_geom_angle_atom_site_label_1
_geom_angle_atom_site_label_2
_geom_angle_atom_site_label_3
_geom_angle
C9 O2 C8 118.71(12)
C18 N1 O4 109.08(11)
C18 N1 C11 118.65(13)
O4 N1 C11 106.59(12)
N1 O4 H4 109.5
C17 C10 C11 111.59(13)
C17 C10 C9 113.13(13)
C11 C10 C9 111.21(13)
C17 C10 H10 106.8
C11 C10 H10 106.8
C9 C10 H10 106.8
C6 C5 C4 117.79(15)
C6 C5 C8 121.02(15)
C4 C5 C8 121.18(15)
O2 C9 C14 111.61(12)
O2 C9 C15 104.00(12)
C14 C9 C15 108.15(14)
O2 C9 C10 111.72(13)
C14 C9 C10 107.83(12)
C15 C9 C10 113.52(13)
C19 C18 C23 118.27(15)
C19 C18 N1 123.25(14)
C23 C18 N1 118.36(16)
O2 C8 C5 108.26(13)
O2 C8 H8A 110.0
C5 C8 H8A 110.0
O2 C8 H8B 110.0
C5 C8 H8B 110.0
H8A C8 H8B 108.4
N1 C11 C12 111.61(13)
N1 C11 C10 108.98(13)
C12 C11 C10 112.46(13)
N1 C11 H11 107.9
C12 C11 H11 107.9
C10 C11 H11 107.9
C2 O1 C1 117.41(15)
C13 C12 C11 123.88(15)
C13 C12 H12 118.1
C11 C12 H12 118.1
O3 C14 C13 121.86(17)
O3 C14 C9 122.03(15)
C13 C14 C9 116.09(14)
O1 C2 C7 124.53(16)
O1 C2 C3 115.83(16)
C7 C2 C3 119.63(15)
C22 C23 C18 120.57(19)
C22 C23 H23 119.7
C18 C23 H23 119.7
C18 C19 C20 119.90(17)
C18 C19 H19 120.0
C20 C19 H19 120.0
C15 C16 H16A 109.5
C15 C16 H16B 109.5
H16A C16 H16B 109.5
C15 C16 H16C 109.5
H16A C16 H16C 109.5
H16B C16 H16C 109.5
C12 C13 C14 122.16(17)
C12 C13 H13 118.9
C14 C13 H13 118.9
C10 C17 H17A 109.5
C10 C17 H17B 109.5
H17A C17 H17B 109.5
C10 C17 H17C 109.5
H17A C17 H17C 109.5
H17B C17 H17C 109.5
C2 C7 C6 119.83(16)
C2 C7 H7 120.1
C6 C7 H7 120.1
C5 C6 C7 121.49(16)
C5 C6 H6 119.3
C7 C6 H6 119.3
C3 C4 C5 121.22(16)
C3 C4 H4A 119.4
C5 C4 H4A 119.4
C16 C15 C9 113.67(15)
C16 C15 H15A 108.8
C9 C15 H15A 108.8
C16 C15 H15B 108.8
C9 C15 H15B 108.8
H15A C15 H15B 107.7
C2 C3 C4 119.97(16)
C2 C3 H3 120.0
C4 C3 H3 120.0
C21 C22 C23 121.01(18)
C21 C22 H22 119.5
C23 C22 H22 119.5
O1 C1 H1A 109.5
O1 C1 H1B 109.5
H1A C1 H1B 109.5
O1 C1 H1C 109.5
H1A C1 H1C 109.5
H1B C1 H1C 109.5
C20 C21 C22 119.04(17)
C20 C21 H21 120.5
C22 C21 H21 120.5
C21 C20 C19 121.2(2)
C21 C20 H20 119.4
C19 C20 H20 119.4

loop_
_geom_bond_atom_site_label_1
_geom_bond_atom_site_label_2
_geom_bond_distance
O2 C9 1.4185(18)
O2 C8 1.4303(19)
N1 C18 1.430(2)
N1 O4 1.4470(18)
N1 C11 1.473(2)
O4 H4 0.8200
C10 C17 1.525(2)
C10 C11 1.540(2)
C10 C9 1.554(2)
C10 H10 0.9800
O3 C14 1.220(2)
C5 C6 1.378(2)
C5 C4 1.383(2)
C5 C8 1.504(2)
C9 C14 1.526(2)
C9 C15 1.537(2)
C18 C19 1.383(2)
C18 C23 1.387(2)
C8 H8A 0.9700
C8 H8B 0.9700
C11 C12 1.496(3)
C11 H11 0.9800
O1 C2 1.3725(19)
O1 C1 1.415(3)
C12 C13 1.326(2)
C12 H12 0.9300
C14 C13 1.463(2)
C2 C7 1.373(3)
C2 C3 1.377(3)
C23 C22 1.377(3)
C23 H23 0.9300
C19 C20 1.392(2)
C19 H19 0.9300
C16 C15 1.523(3)
C16 H16A 0.9600
C16 H16B 0.9600
C16 H16C 0.9600
C13 H13 0.9300
C17 H17A 0.9600
C17 H17B 0.9600
C17 H17C 0.9600
C7 C6 1.385(2)
C7 H7 0.9300
C6 H6 0.9300
C4 C3 1.383(2)
C4 H4A 0.9300
C15 H15A 0.9700
C15 H15B 0.9700
C3 H3 0.9300
C22 C21 1.364(3)
C22 H22 0.9300
C1 H1A 0.9600
C1 H1B 0.9600
C1 H1C 0.9600
C21 C20 1.360(3)
C21 H21 0.9300
C20 H20 0.9300

loop_
_geom_torsion_atom_site_label_1
_geom_torsion_atom_site_label_2
_geom_torsion_atom_site_label_3
_geom_torsion_atom_site_label_4
_geom_torsion
C8 O2 C9 C14 62.59(18)
C8 O2 C9 C15 178.96(14)
C8 O2 C9 C10 -58.22(18)
C17 C10 C9 O2 -52.08(18)
C11 C10 C9 O2 -178.59(12)
C17 C10 C9 C14 -175.07(14)
C11 C10 C9 C14 58.42(17)
C17 C10 C9 C15 65.13(18)
C11 C10 C9 C15 -61.37(18)
O4 N1 C18 C19 144.05(17)
C11 N1 C18 C19 21.8(2)
O4 N1 C18 C23 -40.13(19)
C11 N1 C18 C23 -162.35(16)
C9 O2 C8 C5 -151.38(14)
C6 C5 C8 O2 50.6(2)
C4 C5 C8 O2 -130.66(17)
C18 N1 C11 C12 69.39(18)
O4 N1 C11 C12 -54.07(16)
C18 N1 C11 C10 -165.81(13)
O4 N1 C11 C10 70.73(15)
C17 C10 C11 N1 65.14(18)
C9 C10 C11 N1 -167.51(13)
C17 C10 C11 C12 -170.55(15)
C9 C10 C11 C12 -43.20(18)
N1 C11 C12 C13 135.50(17)
C10 C11 C12 C13 12.7(2)
O2 C9 C14 O3 14.0(2)
C15 C9 C14 O3 -99.85(18)
C10 C9 C14 O3 137.02(16)
O2 C9 C14 C13 -167.77(13)
C15 C9 C14 C13 78.42(17)
C10 C9 C14 C13 -44.71(18)
C1 O1 C2 C7 4.7(3)
C1 O1 C2 C3 -176.55(19)
C19 C18 C23 C22 -1.0(3)
N1 C18 C23 C22 -177.06(18)
C23 C18 C19 C20 0.4(3)
N1 C18 C19 C20 176.22(18)
C11 C12 C13 C14 2.0(3)
O3 C14 C13 C12 -166.23(18)
C9 C14 C13 C12 15.5(2)
O1 C2 C7 C6 -179.12(18)
C3 C2 C7 C6 2.2(3)
C4 C5 C6 C7 -1.7(3)
C8 C5 C6 C7 177.10(17)
C2 C7 C6 C5 -0.3(3)
C6 C5 C4 C3 1.9(3)
C8 C5 C4 C3 -176.89(17)
O2 C9 C15 C16 -52.1(2)
C14 C9 C15 C16 66.66(19)
C10 C9 C15 C16 -173.73(15)
O1 C2 C3 C4 179.22(17)
C7 C2 C3 C4 -2.0(3)
C5 C4 C3 C2 -0.1(3)
C18 C23 C22 C21 0.3(3)
C23 C22 C21 C20 1.0(4)
C22 C21 C20 C19 -1.6(4)
C18 C19 C20 C21 0.9(4)
